data_4081373
loop_
_publ_author_name
'Jiang, Yi'
'Wang, Yong-Tao'
'Ma, Zheng-Gen'
'Li, Zhi-Hong'
'Wei, Qiao-Hua'
'Chen, Guo-Nan'

_publ_section_title
;
 New Luminescent Ag2Au2Heteronuclear Alkynyl--Phosphine Complexes and
 Recognition of Homocysteine and Cysteine
;
_journal_issue 17
_journal_name_full Organometallics
_journal_page_first 4919
_journal_paper_doi 10.1021/om400646p
_journal_volume 32
_journal_year 2013
_chemical_formula_sum 'C113 H96.5 Ag2 Au2 Cl4 F0 N3 O13.5 P6'
_chemical_formula_weight 2649.73
_chemical_name_systematic
; 
 ? 
;
_space_group_IT_number 2
_symmetry_cell_setting triclinic
_symmetry_space_group_name_Hall '-P 1'
_symmetry_space_group_name_H-M 'P -1'
_atom_sites_solution_hydrogens geom
_atom_sites_solution_primary direct
_atom_sites_solution_secondary difmap
_audit_creation_method SHELXL-97
_cell_angle_alpha 81.46(3)
_cell_angle_beta 77.85(3)
_cell_angle_gamma 87.22(3)
_cell_formula_units_Z 2
_cell_length_a 14.378(3)
_cell_length_b 15.926(3)
_cell_length_c 25.695(5)
_cell_measurement_reflns_used 18661
_cell_measurement_temperature 193(2)
_cell_measurement_theta_max 25
_cell_measurement_theta_min 2.17
_cell_volume 5687(2)
_computing_cell_refinement HKL2000
_computing_data_collection 'Mar CCD'
_computing_data_reduction HKL2000
_computing_molecular_graphics 'Bruker SHELXTL'
_computing_publication_material 'Bruker SHELXTL'
_computing_structure_refinement 'SHELXL-97 (Sheldrick, 1997)'
_computing_structure_solution 'SHELXS-97 (Sheldrick, 1990)'
_diffrn_ambient_temperature 193(2)
_diffrn_measured_fraction_theta_full 0.932
_diffrn_measured_fraction_theta_max 0.932
_diffrn_measurement_device_type 'Mar CCD 165 nm'
_diffrn_measurement_method oscillation
_diffrn_radiation_monochromator graphite
_diffrn_radiation_source 'fine-focus sealed tube'
_diffrn_radiation_type synchrotron
_diffrn_radiation_wavelength 0.71073
_diffrn_reflns_av_R_equivalents 0.0000
_diffrn_reflns_av_sigmaI/netI 0.0221
_diffrn_reflns_limit_h_max 17
_diffrn_reflns_limit_h_min 0
_diffrn_reflns_limit_k_max 18
_diffrn_reflns_limit_k_min -18
_diffrn_reflns_limit_l_max 30
_diffrn_reflns_limit_l_min -29
_diffrn_reflns_number 18661
_diffrn_reflns_theta_full 25.00
_diffrn_reflns_theta_max 25.00
_diffrn_reflns_theta_min 2.17
_diffrn_standards_decay_% none
_diffrn_standards_interval_count none
_diffrn_standards_interval_time none
_diffrn_standards_number none
_exptl_absorpt_coefficient_mu 3.149
_exptl_absorpt_correction_type sphere
_exptl_absorpt_process_details 'spherical harmonics expansion of the absorption surface (Katayama, et al. 1986)'
_exptl_crystal_colour yellow
_exptl_crystal_density_diffrn 1.547
_exptl_crystal_density_method 'not measured'
_exptl_crystal_description prism
_exptl_crystal_F_000 2627
_exptl_crystal_size_max 0.23
_exptl_crystal_size_mid 0.21
_exptl_crystal_size_min 0.17
_platon_squeeze_details ' ?'
_refine_diff_density_max 2.435
_refine_diff_density_min -1.289
_refine_diff_density_rms 0.118
_refine_ls_extinction_method none
_refine_ls_goodness_of_fit_ref 1.036
_refine_ls_hydrogen_treatment constr
_refine_ls_matrix_type full
_refine_ls_number_parameters 1299
_refine_ls_number_reflns 18661
_refine_ls_number_restraints 14
_refine_ls_restrained_S_all 1.049
_refine_ls_R_factor_all 0.0366
_refine_ls_R_factor_gt 0.0358
_refine_ls_shift/su_max 0.003
_refine_ls_shift/su_mean 0.000
_refine_ls_structure_factor_coef Fsqd
_refine_ls_weighting_details 'calc w=1/[\s^2^(Fo^2^)+(0.0593P)^2^+20.9302P] where P=(Fo^2^+2Fc^2^)/3'
_refine_ls_weighting_scheme calc
_refine_ls_wR_factor_gt 0.1005
_refine_ls_wR_factor_ref 0.1011
_reflns_number_gt 18013
_reflns_number_total 18661
_reflns_threshold_expression >2sigma(I)
_cod_data_source_file om400646p_si_002.cif
_cod_data_source_block Compoumd_3
_cod_depositor_comments
;
The following automatic conversions were performed:

'_symmetry_cell_setting' value 'Triclinic' changed to 'triclinic'
according to /home/saulius/struct/CIF-dictionaries/cif_core.dic
dictionary named 'cif_core.dic' version 2.4.2 from 2011-04-26.

Automatic conversion script
Id: cif_fix_values 1891 2012-01-12 08:04:46Z andrius 
;
_cod_original_sg_symbol_H-M P-1
_cod_original_formula_sum 'C113 H96.50 Ag2 Au2 Cl4 F0 N3 O13.50 P6'
_cod_database_code 4081373

loop_
_symmetry_equiv_pos_as_xyz
'x, y, z'
'-x, -y, -z'

loop_
_atom_site_label
_atom_site_type_symbol
_atom_site_fract_x
_atom_site_fract_y
_atom_site_fract_z
_atom_site_U_iso_or_equiv
_atom_site_adp_type
_atom_site_occupancy
_atom_site_symmetry_multiplicity
_atom_site_calc_flag
_atom_site_refinement_flags
_atom_site_disorder_assembly
_atom_site_disorder_group
Au1 Au -0.205484(11) 0.680889(11) 0.718524(6) 0.02099(6) Uani 1 1 d . . .
Au2 Au -0.178987(12) 0.595009(11) 0.625163(7) 0.02437(6) Uani 1 1 d . . .
Ag1 Ag -0.09857(2) 0.81385(2) 0.746549(13) 0.02270(8) Uani 1 1 d . . .
Ag2 Ag -0.33793(2) 0.68823(2) 0.816304(13) 0.02437(8) Uani 1 1 d . . .
Cl1 Cl -0.22705(10) 0.65570(8) 0.26673(5) 0.0357(3) Uani 1 1 d . . .
Cl01 Cl -0.5927(2) 0.7129(2) 0.50862(10) 0.1047(10) Uani 1 1 d . . .
Cl02 Cl -0.71341(17) 0.78238(15) 0.43636(8) 0.0783(6) Uani 1 1 d . . .
Cl2 Cl -0.1209(3) 1.0482(3) 1.02462(16) 0.0769(11) Uiso 0.554(4) 1 d PD A 1
O21 O -0.1742(6) 1.1159(5) 0.9866(3) 0.053(2) Uiso 0.554(4) 1 d PD A 1
O22 O -0.0495(8) 1.0721(9) 1.0502(5) 0.100(4) Uiso 0.554(4) 1 d PD A 1
O23 O -0.0747(8) 1.0289(7) 0.9728(4) 0.082(3) Uiso 0.554(4) 1 d PD A 1
O24 O -0.1508(4) 0.9730(3) 1.0590(2) 0.0193(12) Uiso 0.554(4) 1 d PD A 1
Cl3 Cl 0.3908(2) 1.0221(2) 0.52967(14) 0.0487(10) Uiso 0.446(4) 1 d PD A 2
O31 O 0.3041(8) 1.0435(12) 0.5595(7) 0.140(7) Uiso 0.446(4) 1 d PD A 2
O32 O 0.4638(9) 1.0835(9) 0.5150(6) 0.110(5) Uiso 0.446(4) 1 d PD A 2
O33 O 0.3615(7) 1.0050(7) 0.4821(4) 0.060(3) Uiso 0.446(4) 1 d PD A 2
O34 O 0.4268(16) 0.9426(9) 0.5525(9) 0.194(12) Uiso 0.446(4) 1 d PD A 2
P1 P 0.03236(8) 0.71817(8) 0.76700(5) 0.0242(2) Uani 1 1 d . . .
P2 P -0.05570(9) 0.50773(8) 0.64596(5) 0.0243(2) Uani 1 1 d . . .
P3 P -0.31226(8) 0.64346(8) 0.59268(5) 0.0241(2) Uani 1 1 d . . .
P4 P -0.47330(8) 0.74210(8) 0.77651(5) 0.0234(2) Uani 1 1 d . . .
P5 P -0.33585(8) 0.68847(8) 0.90967(4) 0.0224(2) Uani 1 1 d . . .
P6 P -0.15018(8) 0.94099(7) 0.78800(5) 0.0219(2) Uani 1 1 d . . .
O1 O -0.6426(3) 0.2584(3) 0.91467(15) 0.0439(10) Uani 1 1 d . . .
O2 O -0.6166(2) 0.2210(2) 0.83233(14) 0.0318(8) Uani 1 1 d . . .
O3 O 0.0009(3) 1.2119(2) 0.50098(15) 0.0362(8) Uani 1 1 d . . .
O4 O -0.1006(3) 1.1684(2) 0.45528(14) 0.0332(8) Uani 1 1 d . . .
O11 O -0.1452(3) 0.6867(3) 0.2817(2) 0.0538(11) Uani 1 1 d . . .
O12 O -0.2081(4) 0.6531(3) 0.21001(16) 0.0658(15) Uani 1 1 d . . .
O13 O -0.3078(3) 0.7099(3) 0.28116(17) 0.0535(11) Uani 1 1 d . . .
O14 O -0.2455(3) 0.5717(3) 0.29496(17) 0.0474(10) Uani 1 1 d . . .
O51 O -0.0586(3) 0.2849(3) 0.89218(18) 0.0519(11) Uani 1 1 d . . .
O61 O -0.5000 0.0000 1.0000 0.123(4) Uani 1 2 d S . .
N1 N -0.0056(3) 0.5952(3) 0.71610(15) 0.0244(8) Uani 1 1 d . . .
N2 N -0.4033(3) 0.7128(3) 0.67653(15) 0.0233(8) Uani 1 1 d . . .
N3 N -0.2442(3) 0.8283(2) 0.86342(15) 0.0223(8) Uani 1 1 d . . .
C1 C -0.2666(3) 0.5773(3) 0.76429(18) 0.0256(10) Uani 1 1 d . . .
C01 C -0.6603(7) 0.7986(6) 0.4895(3) 0.072(2) Uani 1 1 d . . .
H01A H -0.6196 0.8492 0.4783 0.086 Uiso 1 1 calc R . .
H01B H -0.7105 0.8099 0.5206 0.086 Uiso 1 1 calc R . .
C2 C -0.3166(3) 0.5176(3) 0.78600(18) 0.0265(10) Uani 1 1 d . . .
C3 C -0.3823(3) 0.4503(3) 0.80673(18) 0.0240(9) Uani 1 1 d . . .
C03 C -0.460(3) 0.0511(13) 0.9594(6) 0.20(2) Uani 0.50 1 d P . .
C4 C -0.4297(3) 0.4178(3) 0.77213(18) 0.0279(10) Uani 1 1 d . . .
H4A H -0.4156 0.4389 0.7348 0.033 Uiso 1 1 calc R . .
C04 C -0.4490(11) 0.1050(12) 0.9314(5) 0.070(5) Uani 0.50 1 d P . .
H04A H -0.3979 0.0940 0.9012 0.104 Uiso 0.50 1 calc PR . .
H04B H -0.4312 0.1517 0.9480 0.104 Uiso 0.50 1 calc PR . .
H04C H -0.5077 0.1205 0.9182 0.104 Uiso 0.50 1 calc PR . .
C5 C -0.4970(3) 0.3553(3) 0.79120(18) 0.0262(10) Uani 1 1 d . . .
H5A H -0.5276 0.3329 0.7670 0.031 Uiso 1 1 calc R . .
C05 C 0.0826(5) 0.3079(6) 0.9235(3) 0.063(2) Uani 1 1 d . . .
H05A H 0.1411 0.2801 0.9318 0.094 Uiso 1 1 calc R . .
H05B H 0.0442 0.3270 0.9560 0.094 Uiso 1 1 calc R . .
H05C H 0.0988 0.3568 0.8955 0.094 Uiso 1 1 calc R . .
C6 C -0.5197(3) 0.3256(3) 0.84603(18) 0.0243(9) Uani 1 1 d . . .
C06 C 0.0276(7) 0.2468(6) 0.9042(6) 0.105(4) Uani 1 1 d . . .
H06A H 0.0666 0.2271 0.8715 0.126 Uiso 1 1 calc R . .
H06B H 0.0126 0.1967 0.9321 0.126 Uiso 1 1 calc R . .
C7 C -0.4730(4) 0.3577(3) 0.88106(19) 0.0319(11) Uani 1 1 d . . .
H7A H -0.4889 0.3377 0.9185 0.038 Uiso 1 1 calc R . .
C07 C -0.1107(9) 0.2378(7) 0.8687(9) 0.185(10) Uani 1 1 d . . .
H07A H -0.1306 0.1852 0.8935 0.223 Uiso 1 1 calc R . .
H07B H -0.0698 0.2212 0.8356 0.223 Uiso 1 1 calc R . .
C8 C -0.4042(4) 0.4181(3) 0.8619(2) 0.0330(11) Uani 1 1 d . . .
H8A H -0.3713 0.4381 0.8859 0.040 Uiso 1 1 calc R . .
C08 C -0.1951(5) 0.2825(5) 0.8548(4) 0.066(2) Uani 1 1 d . . .
H08A H -0.2295 0.2453 0.8385 0.099 Uiso 1 1 calc R . .
H08B H -0.1760 0.3337 0.8292 0.099 Uiso 1 1 calc R . .
H08C H -0.2366 0.2985 0.8874 0.099 Uiso 1 1 calc R . .
C9 C -0.5986(3) 0.2657(3) 0.86880(19) 0.0266(10) Uani 1 1 d . . .
C10 C -0.7006(4) 0.1693(4) 0.8488(2) 0.0406(13) Uani 1 1 d . . .
H10A H -0.7076 0.1393 0.8192 0.061 Uiso 1 1 calc R . .
H10B H -0.7568 0.2057 0.8581 0.061 Uiso 1 1 calc R . .
H10C H -0.6943 0.1279 0.8802 0.061 Uiso 1 1 calc R . .
C11 C -0.1577(3) 0.7864(3) 0.67077(18) 0.0241(10) Uani 1 1 d . . .
C12 C -0.1340(3) 0.8511(3) 0.64009(18) 0.0262(10) Uani 1 1 d . . .
C13 C -0.1122(3) 0.9280(3) 0.60303(18) 0.0262(10) Uani 1 1 d . . .
C14 C -0.0386(4) 0.9804(3) 0.60615(19) 0.0290(10) Uani 1 1 d . . .
H14B H -0.0012 0.9647 0.6326 0.035 Uiso 1 1 calc R . .
C15 C -0.0203(4) 1.0549(3) 0.57083(19) 0.0283(10) Uani 1 1 d . . .
H15A H 0.0297 1.0902 0.5732 0.034 Uiso 1 1 calc R . .
C16 C -0.0741(3) 1.0787(3) 0.53204(19) 0.0259(10) Uani 1 1 d . . .
C17 C -0.1463(4) 1.0259(3) 0.5281(2) 0.0321(11) Uani 1 1 d . . .
H17A H -0.1825 1.0413 0.5011 0.039 Uiso 1 1 calc R . .
C18 C -0.1655(4) 0.9517(3) 0.5633(2) 0.0330(11) Uani 1 1 d . . .
H18A H -0.2152 0.9164 0.5606 0.040 Uiso 1 1 calc R . .
C19 C -0.0527(4) 1.1597(3) 0.49529(19) 0.0288(11) Uani 1 1 d . . .
C20 C -0.0841(4) 1.2451(4) 0.4171(2) 0.0397(13) Uani 1 1 d . . .
H20A H -0.1225 1.2447 0.3898 0.060 Uiso 1 1 calc R . .
H20B H -0.0166 1.2479 0.3997 0.060 Uiso 1 1 calc R . .
H20C H -0.1021 1.2946 0.4358 0.060 Uiso 1 1 calc R . .
C31 C 0.0166(3) 0.6069(3) 0.76255(18) 0.0261(10) Uani 1 1 d . . .
C32 C 0.0217(4) 0.5399(3) 0.80414(19) 0.0330(11) Uani 1 1 d . . .
H32B H 0.0370 0.5502 0.8368 0.040 Uiso 1 1 calc R . .
C33 C 0.0038(5) 0.4584(3) 0.7965(2) 0.0402(13) Uani 1 1 d . . .
H33B H 0.0069 0.4119 0.8239 0.048 Uiso 1 1 calc R . .
C34 C -0.0184(4) 0.4454(3) 0.7487(2) 0.0363(12) Uani 1 1 d . . .
H34A H -0.0308 0.3900 0.7426 0.044 Uiso 1 1 calc R . .
C35 C -0.0222(3) 0.5148(3) 0.70984(18) 0.0268(10) Uani 1 1 d . . .
C41 C -0.3778(3) 0.7313(3) 0.62298(18) 0.0227(9) Uani 1 1 d . . .
C42 C -0.3960(3) 0.8087(3) 0.5944(2) 0.0296(10) Uani 1 1 d . . .
H42A H -0.3765 0.8192 0.5563 0.035 Uiso 1 1 calc R . .
C43 C -0.4437(4) 0.8707(3) 0.6231(2) 0.0351(12) Uani 1 1 d . . .
H43A H -0.4568 0.9250 0.6049 0.042 Uiso 1 1 calc R . .
C44 C -0.4720(3) 0.8527(3) 0.6785(2) 0.0307(11) Uani 1 1 d . . .
H44A H -0.5054 0.8941 0.6988 0.037 Uiso 1 1 calc R . .
C45 C -0.4507(3) 0.7731(3) 0.70389(19) 0.0249(10) Uani 1 1 d . . .
C51 C -0.2841(3) 0.7904(3) 0.91240(18) 0.0262(10) Uani 1 1 d . . .
C52 C -0.2796(5) 0.8236(4) 0.9590(2) 0.0443(14) Uani 1 1 d . . .
H52A H -0.3084 0.7952 0.9934 0.053 Uiso 1 1 calc R . .
C53 C -0.2323(6) 0.8986(4) 0.9541(2) 0.0571(19) Uani 1 1 d . . .
H53A H -0.2281 0.9226 0.9853 0.069 Uiso 1 1 calc R . .
C54 C -0.1908(5) 0.9391(4) 0.9032(2) 0.0443(14) Uani 1 1 d . . .
H54A H -0.1579 0.9908 0.8989 0.053 Uiso 1 1 calc R . .
C55 C -0.1988(3) 0.9016(3) 0.85893(19) 0.0265(10) Uani 1 1 d . . .
C101 C 0.1430(4) 0.7446(4) 0.71915(19) 0.0348(12) Uani 1 1 d . . .
C102 C 0.1680(5) 0.8275(5) 0.7085(2) 0.060(2) Uani 1 1 d . . .
H10D H 0.1297 0.8688 0.7268 0.072 Uiso 1 1 calc R . .
C103 C 0.2526(6) 0.8524(6) 0.6695(3) 0.078(3) Uani 1 1 d . . .
H10E H 0.2719 0.9099 0.6626 0.093 Uiso 1 1 calc R . .
C104 C 0.3049(5) 0.7930(6) 0.6424(3) 0.066(2) Uani 1 1 d . . .
H10F H 0.3610 0.8096 0.6166 0.079 Uiso 1 1 calc R . .
C105 C 0.2782(4) 0.7090(6) 0.6517(3) 0.0590(19) Uani 1 1 d . . .
H10G H 0.3139 0.6688 0.6312 0.071 Uiso 1 1 calc R . .
C106 C 0.1987(4) 0.6836(5) 0.6910(2) 0.0490(16) Uani 1 1 d . . .
H10H H 0.1818 0.6255 0.6990 0.059 Uiso 1 1 calc R . .
C111 C 0.0594(3) 0.7178(3) 0.83299(18) 0.0273(10) Uani 1 1 d . . .
C112 C 0.1488(4) 0.6946(4) 0.8441(2) 0.0416(13) Uani 1 1 d . . .
H11C H 0.1982 0.6773 0.8168 0.050 Uiso 1 1 calc R . .
C113 C 0.1653(4) 0.6969(4) 0.8951(2) 0.0450(14) Uani 1 1 d . . .
H11D H 0.2262 0.6812 0.9027 0.054 Uiso 1 1 calc R . .
C114 C 0.0935(5) 0.7218(4) 0.9350(2) 0.0466(15) Uani 1 1 d . . .
H11E H 0.1059 0.7261 0.9694 0.056 Uiso 1 1 calc R . .
C115 C 0.0028(5) 0.7407(5) 0.9246(2) 0.0540(18) Uani 1 1 d . . .
H11F H -0.0476 0.7545 0.9526 0.065 Uiso 1 1 calc R . .
C116 C -0.0136(4) 0.7392(4) 0.8740(2) 0.0429(14) Uani 1 1 d . . .
H11G H -0.0752 0.7529 0.8669 0.052 Uiso 1 1 calc R . .
C201 C -0.0961(4) 0.4000(3) 0.65252(19) 0.0283(10) Uani 1 1 d . . .
C202 C -0.0467(4) 0.3397(3) 0.6231(2) 0.0338(11) Uani 1 1 d . . .
H20D H 0.0129 0.3527 0.5996 0.041 Uiso 1 1 calc R . .
C203 C -0.0857(5) 0.2594(4) 0.6285(2) 0.0427(14) Uani 1 1 d . . .
H20E H -0.0524 0.2180 0.6082 0.051 Uiso 1 1 calc R . .
C204 C -0.1710(4) 0.2392(4) 0.6627(2) 0.0402(13) Uani 1 1 d . . .
H20F H -0.1967 0.1844 0.6657 0.048 Uiso 1 1 calc R . .
C205 C -0.2198(5) 0.2987(4) 0.6929(3) 0.0451(14) Uani 1 1 d . . .
H20G H -0.2783 0.2846 0.7172 0.054 Uiso 1 1 calc R . .
C206 C -0.1828(4) 0.3792(4) 0.6875(2) 0.0411(13) Uani 1 1 d . . .
H20H H -0.2167 0.4204 0.7078 0.049 Uiso 1 1 calc R . .
C211 C 0.0520(3) 0.5205(3) 0.59539(18) 0.0259(10) Uani 1 1 d . . .
C212 C 0.1392(4) 0.4957(4) 0.6084(2) 0.0385(13) Uani 1 1 d . . .
H21B H 0.1424 0.4700 0.6438 0.046 Uiso 1 1 calc R . .
C213 C 0.2214(4) 0.5089(5) 0.5691(2) 0.0532(17) Uani 1 1 d . . .
H21C H 0.2812 0.4925 0.5778 0.064 Uiso 1 1 calc R . .
C214 C 0.2175(4) 0.5457(5) 0.5174(2) 0.0477(15) Uani 1 1 d . . .
H21D H 0.2746 0.5545 0.4910 0.057 Uiso 1 1 calc R . .
C215 C 0.1310(4) 0.5698(4) 0.5041(2) 0.0428(14) Uani 1 1 d . . .
H21E H 0.1281 0.5943 0.4684 0.051 Uiso 1 1 calc R . .
C216 C 0.0482(4) 0.5577(4) 0.5434(2) 0.0355(12) Uani 1 1 d . . .
H21F H -0.0115 0.5750 0.5347 0.043 Uiso 1 1 calc R . .
C301 C -0.3956(3) 0.5568(3) 0.60879(19) 0.0291(10) Uani 1 1 d . . .
C302 C -0.4939(4) 0.5727(4) 0.6182(2) 0.0388(13) Uani 1 1 d . . .
H30A H -0.5181 0.6293 0.6138 0.047 Uiso 1 1 calc R . .
C303 C -0.5559(4) 0.5047(4) 0.6343(2) 0.0468(15) Uani 1 1 d . . .
H30B H -0.6227 0.5151 0.6415 0.056 Uiso 1 1 calc R . .
C304 C -0.5205(5) 0.4219(4) 0.6396(2) 0.0461(15) Uani 1 1 d . . .
H30C H -0.5632 0.3759 0.6510 0.055 Uiso 1 1 calc R . .
C305 C -0.4242(4) 0.4060(4) 0.6286(2) 0.0414(13) Uani 1 1 d . . .
H30D H -0.4004 0.3491 0.6310 0.050 Uiso 1 1 calc R . .
C306 C -0.3610(4) 0.4734(3) 0.61393(19) 0.0333(11) Uani 1 1 d . . .
H30E H -0.2944 0.4624 0.6074 0.040 Uiso 1 1 calc R . .
C311 C -0.2879(4) 0.6770(3) 0.52098(19) 0.0290(10) Uani 1 1 d . . .
C312 C -0.3488(4) 0.6622(4) 0.4889(2) 0.0453(14) Uani 1 1 d . . .
H31B H -0.4062 0.6327 0.5041 0.054 Uiso 1 1 calc R . .
C313 C -0.3264(5) 0.6907(5) 0.4342(2) 0.0560(18) Uani 1 1 d . . .
H31C H -0.3690 0.6806 0.4122 0.067 Uiso 1 1 calc R . .
C314 C -0.2439(5) 0.7330(4) 0.4113(2) 0.0469(15) Uani 1 1 d . . .
H31D H -0.2294 0.7522 0.3737 0.056 Uiso 1 1 calc R . .
C315 C -0.1826(4) 0.7474(4) 0.4430(2) 0.0430(13) Uani 1 1 d . . .
H31E H -0.1255 0.7772 0.4274 0.052 Uiso 1 1 calc R . .
C316 C -0.2034(4) 0.7186(4) 0.4978(2) 0.0340(11) Uani 1 1 d . . .
H31F H -0.1597 0.7274 0.5194 0.041 Uiso 1 1 calc R . .
C401 C -0.5448(4) 0.8272(3) 0.8049(2) 0.0365(12) Uani 1 1 d . . .
C402 C -0.6430(5) 0.8277(5) 0.8137(3) 0.066(2) Uani 1 1 d . . .
H40A H -0.6740 0.7864 0.8005 0.079 Uiso 1 1 calc R . .
C403 C -0.6963(7) 0.8875(6) 0.8414(5) 0.102(4) Uani 1 1 d . . .
H40B H -0.7638 0.8867 0.8478 0.122 Uiso 1 1 calc R . .
C404 C -0.6528(10) 0.9465(6) 0.8592(4) 0.110(5) Uani 1 1 d . . .
H40C H -0.6899 0.9862 0.8795 0.132 Uiso 1 1 calc R . .
C405 C -0.5551(10) 0.9505(5) 0.8486(4) 0.098(4) Uani 1 1 d . . .
H40D H -0.5253 0.9953 0.8592 0.118 Uiso 1 1 calc R . .
C406 C -0.5001(6) 0.8890(4) 0.8225(3) 0.062(2) Uani 1 1 d . . .
H40E H -0.4327 0.8894 0.8169 0.075 Uiso 1 1 calc R . .
C411 C -0.5536(3) 0.6527(3) 0.79125(19) 0.0242(9) Uani 1 1 d . . .
C412 C -0.5696(4) 0.6102(4) 0.8440(2) 0.0397(13) Uani 1 1 d . . .
H41A H -0.5403 0.6296 0.8697 0.048 Uiso 1 1 calc R . .
C413 C -0.6276(4) 0.5402(4) 0.8590(2) 0.0445(14) Uani 1 1 d . . .
H41B H -0.6379 0.5118 0.8949 0.053 Uiso 1 1 calc R . .
C414 C -0.6705(4) 0.5118(4) 0.8217(2) 0.0351(12) Uani 1 1 d . . .
H41C H -0.7123 0.4651 0.8322 0.042 Uiso 1 1 calc R . .
C415 C -0.6524(4) 0.5512(4) 0.7698(2) 0.0406(13) Uani 1 1 d . . .
H41D H -0.6799 0.5303 0.7438 0.049 Uiso 1 1 calc R . .
C416 C -0.5944(4) 0.6216(4) 0.7544(2) 0.0377(12) Uani 1 1 d . . .
H41E H -0.5828 0.6484 0.7181 0.045 Uiso 1 1 calc R . .
C501 C -0.4555(3) 0.6896(3) 0.95037(18) 0.0250(10) Uani 1 1 d . . .
C502 C -0.5091(4) 0.7647(4) 0.9514(2) 0.0434(14) Uani 1 1 d . . .
H50A H -0.4791 0.8174 0.9370 0.052 Uiso 1 1 calc R . .
C503 C -0.6063(4) 0.7634(4) 0.9734(3) 0.0510(16) Uani 1 1 d . . .
H50B H -0.6419 0.8152 0.9737 0.061 Uiso 1 1 calc R . .
C504 C -0.6510(4) 0.6880(4) 0.9944(2) 0.0383(13) Uani 1 1 d . . .
H50C H -0.7172 0.6876 1.0097 0.046 Uiso 1 1 calc R . .
C505 C -0.5991(4) 0.6128(4) 0.99333(19) 0.0322(11) Uani 1 1 d . . .
H50D H -0.6300 0.5605 1.0075 0.039 Uiso 1 1 calc R . .
C506 C -0.5016(4) 0.6133(3) 0.97146(19) 0.0298(11) Uani 1 1 d . . .
H50E H -0.4665 0.5612 0.9710 0.036 Uiso 1 1 calc R . .
C511 C -0.2667(3) 0.6080(3) 0.94379(18) 0.0246(9) Uani 1 1 d . . .
C512 C -0.2128(4) 0.5509(3) 0.9125(2) 0.0301(11) Uani 1 1 d . . .
H51A H -0.2158 0.5535 0.8757 0.036 Uiso 1 1 calc R . .
C513 C -0.1548(4) 0.4903(4) 0.9356(2) 0.0376(12) Uani 1 1 d . . .
H51B H -0.1194 0.4505 0.9147 0.045 Uiso 1 1 calc R . .
C514 C -0.1487(4) 0.4881(4) 0.9889(2) 0.0371(12) Uani 1 1 d . . .
H51C H -0.1074 0.4479 1.0042 0.045 Uiso 1 1 calc R . .
C515 C -0.2021(4) 0.5438(4) 1.0199(2) 0.0360(12) Uani 1 1 d . . .
H51D H -0.1983 0.5412 1.0565 0.043 Uiso 1 1 calc R . .
C516 C -0.2619(4) 0.6040(3) 0.99771(19) 0.0298(10) Uani 1 1 d . . .
H51E H -0.2990 0.6420 1.0193 0.036 Uiso 1 1 calc R . .
C601 C -0.0568(3) 1.0140(3) 0.78711(19) 0.0274(10) Uani 1 1 d . . .
C602 C 0.0120(4) 0.9927(4) 0.8179(3) 0.0443(14) Uani 1 1 d . . .
H60A H 0.0072 0.9408 0.8418 0.053 Uiso 1 1 calc R . .
C603 C 0.0870(5) 1.0455(4) 0.8142(3) 0.0572(18) Uani 1 1 d . . .
H60B H 0.1308 1.0320 0.8374 0.069 Uiso 1 1 calc R . .
C604 C 0.0984(5) 1.1178(5) 0.7770(3) 0.0569(18) Uani 1 1 d . . .
H60C H 0.1517 1.1528 0.7731 0.068 Uiso 1 1 calc R . .
C605 C 0.0321(5) 1.1389(5) 0.7457(3) 0.0586(19) Uani 1 1 d . . .
H60D H 0.0398 1.1891 0.7203 0.070 Uiso 1 1 calc R . .
C606 C -0.0466(5) 1.0876(4) 0.7506(3) 0.0470(15) Uani 1 1 d . . .
H60E H -0.0926 1.1033 0.7291 0.056 Uiso 1 1 calc R . .
C611 C -0.2466(3) 1.0082(3) 0.7683(2) 0.0295(10) Uani 1 1 d . . .
C612 C -0.2859(4) 1.0735(4) 0.7969(3) 0.0440(14) Uani 1 1 d . . .
H61A H -0.2626 1.0833 0.8274 0.053 Uiso 1 1 calc R . .
C613 C -0.3591(5) 1.1243(4) 0.7811(3) 0.0539(17) Uani 1 1 d . . .
H61B H -0.3860 1.1686 0.8009 0.065 Uiso 1 1 calc R . .
C614 C -0.3929(5) 1.1106(4) 0.7367(4) 0.061(2) Uani 1 1 d . . .
H61C H -0.4429 1.1454 0.7259 0.073 Uiso 1 1 calc R . .
C615 C -0.3540(5) 1.0462(4) 0.7080(3) 0.0550(18) Uani 1 1 d . . .
H61D H -0.3769 1.0371 0.6772 0.066 Uiso 1 1 calc R . .
C616 C -0.2811(4) 0.9943(3) 0.7240(2) 0.0363(12) Uani 1 1 d . . .
H61E H -0.2552 0.9494 0.7044 0.044 Uiso 1 1 calc R . .

loop_
_atom_site_aniso_label
_atom_site_aniso_U_11
_atom_site_aniso_U_22
_atom_site_aniso_U_33
_atom_site_aniso_U_23
_atom_site_aniso_U_13
_atom_site_aniso_U_12
Au1 0.02236(9) 0.01951(10) 0.01946(9) -0.00277(7) 0.00009(6) -0.00339(7)
Au2 0.02690(10) 0.02245(11) 0.02285(10) -0.00505(7) -0.00191(7) 0.00027(7)
Ag1 0.02644(17) 0.01824(18) 0.02339(16) -0.00238(13) -0.00501(13) -0.00235(14)
Ag2 0.02431(17) 0.0298(2) 0.01786(16) -0.00458(14) 0.00000(13) -0.00505(14)
Cl1 0.0451(7) 0.0311(7) 0.0285(6) -0.0006(5) -0.0023(5) -0.0119(6)
Cl01 0.119(2) 0.125(2) 0.0777(14) -0.0308(14) -0.0408(14) 0.0636(18)
Cl02 0.0919(14) 0.0897(15) 0.0645(11) -0.0336(11) -0.0342(11) 0.0376(12)
P1 0.0235(6) 0.0271(6) 0.0217(5) -0.0007(5) -0.0055(4) -0.0012(5)
P2 0.0303(6) 0.0193(6) 0.0212(5) -0.0035(5) -0.0013(5) 0.0034(5)
P3 0.0237(6) 0.0268(6) 0.0215(5) -0.0062(5) -0.0012(4) -0.0044(5)
P4 0.0243(6) 0.0232(6) 0.0221(5) -0.0059(5) -0.0010(4) -0.0014(5)
P5 0.0266(6) 0.0215(6) 0.0168(5) -0.0019(4) 0.0016(4) -0.0081(5)
P6 0.0257(6) 0.0164(6) 0.0220(5) -0.0013(4) -0.0010(4) -0.0056(5)
O1 0.052(2) 0.047(3) 0.0277(19) -0.0054(17) 0.0077(17) -0.021(2)
O2 0.0332(18) 0.029(2) 0.0320(18) -0.0047(15) -0.0023(14) -0.0092(15)
O3 0.042(2) 0.025(2) 0.039(2) 0.0042(16) -0.0052(16) -0.0129(17)
O4 0.045(2) 0.0265(19) 0.0268(17) 0.0009(14) -0.0066(15) -0.0007(16)
O11 0.046(2) 0.043(3) 0.073(3) -0.014(2) -0.003(2) -0.022(2)
O12 0.107(4) 0.058(3) 0.026(2) -0.004(2) -0.004(2) 0.016(3)
O13 0.056(3) 0.059(3) 0.043(2) -0.005(2) -0.006(2) 0.004(2)
O14 0.056(2) 0.037(2) 0.050(2) 0.0129(19) -0.021(2) -0.026(2)
O51 0.046(2) 0.051(3) 0.056(3) 0.001(2) -0.010(2) 0.004(2)
O61 0.080(7) 0.162(12) 0.119(9) -0.014(9) -0.006(6) -0.024(7)
N1 0.0220(18) 0.026(2) 0.0229(19) -0.0032(16) -0.0007(15) 0.0038(16)
N2 0.0205(18) 0.026(2) 0.0234(19) -0.0044(16) -0.0032(15) -0.0020(16)
N3 0.0223(18) 0.020(2) 0.0222(18) -0.0029(15) 0.0012(15) -0.0043(16)
C1 0.030(2) 0.023(3) 0.023(2) -0.005(2) -0.0003(19) -0.002(2)
C01 0.088(6) 0.070(5) 0.066(5) -0.022(4) -0.029(4) 0.015(5)
C2 0.029(2) 0.027(3) 0.022(2) -0.006(2) 0.0005(19) 0.001(2)
C3 0.027(2) 0.018(2) 0.023(2) -0.0019(18) 0.0039(18) -0.0031(19)
C03 0.50(6) 0.060(12) 0.018(8) 0.016(8) -0.037(17) -0.08(2)
C4 0.032(2) 0.030(3) 0.019(2) -0.0031(19) 0.0018(18) -0.004(2)
C04 0.070(9) 0.120(15) 0.020(6) -0.004(8) -0.005(6) -0.044(9)
C5 0.032(2) 0.023(3) 0.022(2) -0.0039(19) -0.0003(19) -0.006(2)
C05 0.052(4) 0.092(6) 0.043(4) -0.006(4) -0.012(3) 0.004(4)
C6 0.027(2) 0.020(2) 0.023(2) -0.0028(18) 0.0008(18) -0.0017(19)
C06 0.067(6) 0.066(6) 0.201(13) -0.037(7) -0.062(7) 0.023(5)
C7 0.043(3) 0.029(3) 0.020(2) 0.002(2) -0.001(2) -0.012(2)
C07 0.122(9) 0.088(8) 0.43(3) -0.137(13) -0.181(15) 0.059(7)
C8 0.041(3) 0.035(3) 0.022(2) -0.004(2) -0.002(2) -0.011(2)
C08 0.057(4) 0.063(5) 0.085(5) -0.019(4) -0.024(4) 0.002(4)
C9 0.030(2) 0.021(3) 0.025(2) -0.0001(19) -0.0003(19) -0.003(2)
C10 0.041(3) 0.033(3) 0.047(3) -0.001(3) -0.008(2) -0.016(3)
C11 0.026(2) 0.025(3) 0.021(2) -0.005(2) -0.0027(18) -0.001(2)
C12 0.029(2) 0.025(3) 0.024(2) -0.005(2) -0.0042(19) -0.002(2)
C13 0.030(2) 0.023(3) 0.023(2) -0.0014(19) -0.0006(19) -0.001(2)
C14 0.036(3) 0.028(3) 0.024(2) -0.003(2) -0.007(2) -0.003(2)
C15 0.033(2) 0.021(2) 0.030(2) -0.005(2) -0.005(2) -0.006(2)
C16 0.029(2) 0.021(2) 0.025(2) -0.0026(19) 0.0008(19) -0.003(2)
C17 0.034(3) 0.030(3) 0.031(3) 0.004(2) -0.010(2) -0.002(2)
C18 0.032(3) 0.029(3) 0.037(3) 0.001(2) -0.008(2) -0.007(2)
C19 0.032(2) 0.028(3) 0.024(2) -0.004(2) -0.0010(19) 0.003(2)
C20 0.052(3) 0.031(3) 0.030(3) 0.007(2) -0.004(2) 0.001(3)
C31 0.025(2) 0.030(3) 0.020(2) -0.0044(19) 0.0008(18) 0.004(2)
C32 0.044(3) 0.033(3) 0.020(2) -0.002(2) -0.006(2) 0.008(2)
C33 0.064(4) 0.027(3) 0.027(3) 0.003(2) -0.009(2) 0.009(3)
C34 0.051(3) 0.024(3) 0.031(3) -0.005(2) -0.004(2) 0.006(2)
C35 0.033(2) 0.024(2) 0.020(2) -0.0047(18) 0.0018(18) 0.005(2)
C41 0.019(2) 0.027(3) 0.024(2) -0.0058(19) -0.0051(17) -0.0034(19)
C42 0.028(2) 0.034(3) 0.026(2) 0.000(2) -0.0060(19) -0.006(2)
C43 0.039(3) 0.030(3) 0.033(3) 0.003(2) -0.006(2) 0.005(2)
C44 0.029(2) 0.028(3) 0.033(3) -0.005(2) -0.001(2) 0.005(2)
C45 0.022(2) 0.026(3) 0.027(2) -0.005(2) -0.0035(18) -0.0023(19)
C51 0.031(2) 0.024(3) 0.021(2) -0.0030(19) 0.0012(18) -0.008(2)
C52 0.069(4) 0.038(3) 0.022(2) -0.005(2) 0.005(2) -0.026(3)
C53 0.098(5) 0.048(4) 0.025(3) -0.011(3) 0.002(3) -0.042(4)
C54 0.069(4) 0.034(3) 0.029(3) -0.007(2) 0.002(3) -0.028(3)
C55 0.029(2) 0.024(3) 0.024(2) -0.0037(19) 0.0001(19) -0.005(2)
C101 0.029(2) 0.051(4) 0.022(2) 0.012(2) -0.008(2) -0.015(2)
C102 0.072(5) 0.077(5) 0.031(3) -0.012(3) 0.003(3) -0.042(4)
C103 0.092(6) 0.103(7) 0.036(3) -0.003(4) 0.002(4) -0.071(5)
C104 0.037(3) 0.123(8) 0.034(3) 0.008(4) -0.006(3) -0.026(4)
C105 0.032(3) 0.085(6) 0.047(4) 0.014(3) 0.004(3) 0.001(3)
C106 0.031(3) 0.064(4) 0.043(3) 0.011(3) 0.000(2) 0.011(3)
C111 0.030(2) 0.028(3) 0.022(2) 0.0008(19) -0.0030(19) -0.004(2)
C112 0.031(3) 0.065(4) 0.028(3) -0.005(3) -0.006(2) 0.001(3)
C113 0.036(3) 0.066(4) 0.034(3) -0.002(3) -0.011(2) -0.006(3)
C114 0.065(4) 0.048(4) 0.030(3) -0.007(3) -0.020(3) 0.006(3)
C115 0.061(4) 0.073(5) 0.026(3) -0.009(3) -0.007(3) 0.027(4)
C116 0.043(3) 0.056(4) 0.028(3) -0.002(2) -0.008(2) 0.017(3)
C201 0.036(3) 0.019(2) 0.028(2) 0.0002(19) -0.005(2) 0.000(2)
C202 0.042(3) 0.028(3) 0.031(3) -0.007(2) -0.004(2) 0.000(2)
C203 0.062(4) 0.028(3) 0.042(3) -0.014(2) -0.015(3) 0.004(3)
C204 0.052(3) 0.025(3) 0.046(3) 0.002(2) -0.017(3) -0.007(3)
C205 0.049(3) 0.030(3) 0.051(3) 0.006(3) -0.005(3) -0.007(3)
C206 0.045(3) 0.027(3) 0.045(3) -0.003(2) 0.004(3) -0.001(3)
C211 0.034(2) 0.021(2) 0.022(2) -0.0060(19) -0.0010(19) 0.000(2)
C212 0.034(3) 0.056(4) 0.025(2) -0.006(2) -0.005(2) 0.005(3)
C213 0.031(3) 0.093(5) 0.036(3) -0.015(3) -0.004(2) 0.006(3)
C214 0.036(3) 0.078(5) 0.026(3) -0.014(3) 0.007(2) -0.007(3)
C215 0.045(3) 0.057(4) 0.023(2) -0.001(2) -0.001(2) -0.003(3)
C216 0.039(3) 0.038(3) 0.028(3) -0.003(2) -0.006(2) 0.003(2)
C301 0.030(2) 0.034(3) 0.024(2) -0.012(2) 0.0007(19) -0.011(2)
C302 0.034(3) 0.042(3) 0.043(3) -0.015(3) -0.005(2) -0.009(2)
C303 0.032(3) 0.065(4) 0.045(3) -0.023(3) 0.004(2) -0.019(3)
C304 0.057(4) 0.050(4) 0.032(3) -0.016(3) 0.001(3) -0.028(3)
C305 0.059(4) 0.034(3) 0.029(3) -0.009(2) 0.001(2) -0.017(3)
C306 0.041(3) 0.035(3) 0.023(2) -0.009(2) 0.000(2) -0.009(2)
C311 0.032(2) 0.030(3) 0.024(2) -0.006(2) -0.0019(19) -0.003(2)
C312 0.045(3) 0.059(4) 0.033(3) -0.004(3) -0.009(2) -0.019(3)
C313 0.067(4) 0.077(5) 0.030(3) -0.007(3) -0.018(3) -0.019(4)
C314 0.063(4) 0.049(4) 0.025(3) -0.007(3) 0.001(3) -0.006(3)
C315 0.049(3) 0.040(3) 0.033(3) -0.003(2) 0.008(2) -0.010(3)
C316 0.033(3) 0.036(3) 0.031(3) -0.004(2) -0.002(2) -0.006(2)
C401 0.049(3) 0.025(3) 0.031(3) -0.009(2) 0.004(2) 0.000(2)
C402 0.050(4) 0.047(4) 0.090(5) -0.016(4) 0.012(4) 0.015(3)
C403 0.084(6) 0.043(5) 0.145(9) -0.013(5) 0.048(6) 0.021(5)
C404 0.166(11) 0.036(5) 0.083(6) -0.002(4) 0.068(7) 0.022(6)
C405 0.168(11) 0.041(5) 0.076(6) -0.029(4) 0.014(7) -0.009(6)
C406 0.093(6) 0.036(4) 0.054(4) -0.019(3) 0.003(4) -0.014(4)
C411 0.019(2) 0.026(3) 0.028(2) -0.0063(19) -0.0021(18) -0.0015(19)
C412 0.040(3) 0.052(4) 0.026(3) -0.003(2) -0.002(2) -0.017(3)
C413 0.042(3) 0.056(4) 0.031(3) 0.004(3) -0.002(2) -0.015(3)
C414 0.029(3) 0.034(3) 0.038(3) -0.004(2) 0.002(2) -0.007(2)
C415 0.046(3) 0.043(3) 0.035(3) -0.008(3) -0.009(2) -0.015(3)
C416 0.050(3) 0.038(3) 0.026(2) 0.001(2) -0.009(2) -0.017(3)
C501 0.028(2) 0.027(3) 0.019(2) -0.0038(19) 0.0011(18) -0.007(2)
C502 0.041(3) 0.028(3) 0.052(3) -0.005(3) 0.011(3) -0.004(3)
C503 0.042(3) 0.039(4) 0.064(4) -0.008(3) 0.006(3) 0.006(3)
C504 0.029(3) 0.051(4) 0.031(3) -0.005(2) 0.001(2) -0.002(3)
C505 0.031(3) 0.038(3) 0.026(2) 0.001(2) -0.002(2) -0.012(2)
C506 0.029(2) 0.030(3) 0.027(2) 0.000(2) 0.0008(19) -0.008(2)
C511 0.026(2) 0.021(2) 0.024(2) -0.0002(19) 0.0006(18) -0.0095(19)
C512 0.033(3) 0.028(3) 0.025(2) 0.000(2) 0.0025(19) -0.009(2)
C513 0.036(3) 0.034(3) 0.037(3) 0.001(2) 0.001(2) 0.000(2)
C514 0.032(3) 0.038(3) 0.035(3) 0.012(2) -0.003(2) -0.007(2)
C515 0.035(3) 0.045(3) 0.026(2) 0.005(2) -0.005(2) -0.013(2)
C516 0.031(2) 0.032(3) 0.025(2) -0.002(2) -0.0011(19) -0.009(2)
C601 0.029(2) 0.023(3) 0.028(2) -0.002(2) -0.0014(19) -0.008(2)
C602 0.043(3) 0.033(3) 0.058(4) 0.007(3) -0.019(3) -0.008(3)
C603 0.046(3) 0.046(4) 0.085(5) 0.010(4) -0.035(4) -0.015(3)
C604 0.049(4) 0.049(4) 0.075(5) 0.008(4) -0.023(3) -0.026(3)
C605 0.064(4) 0.043(4) 0.069(4) 0.023(3) -0.029(4) -0.036(3)
C606 0.055(4) 0.036(3) 0.054(4) 0.014(3) -0.030(3) -0.026(3)
C611 0.027(2) 0.021(3) 0.036(3) 0.001(2) 0.001(2) -0.004(2)
C612 0.045(3) 0.029(3) 0.056(4) -0.011(3) -0.002(3) 0.004(3)
C613 0.043(3) 0.029(3) 0.085(5) -0.010(3) -0.001(3) 0.007(3)
C614 0.037(3) 0.031(3) 0.115(6) 0.001(4) -0.026(4) 0.005(3)
C615 0.050(4) 0.036(3) 0.090(5) -0.006(3) -0.041(4) 0.001(3)
C616 0.038(3) 0.021(3) 0.052(3) -0.001(2) -0.015(2) -0.005(2)

loop_
_atom_type_symbol
_atom_type_description
_atom_type_scat_dispersion_real
_atom_type_scat_dispersion_imag
_atom_type_scat_source
C C 0.0033 0.0016 'International Tables Vol C Tables 4.2.6.8 and 6.1.1.4'
H H 0.0000 0.0000 'International Tables Vol C Tables 4.2.6.8 and 6.1.1.4'
N N 0.0061 0.0033 'International Tables Vol C Tables 4.2.6.8 and 6.1.1.4'
O O 0.0106 0.0060 'International Tables Vol C Tables 4.2.6.8 and 6.1.1.4'
F F 0.0171 0.0103 'International Tables Vol C Tables 4.2.6.8 and 6.1.1.4'
P P 0.1023 0.0942 'International Tables Vol C Tables 4.2.6.8 and 6.1.1.4'
Cl Cl 0.1484 0.1585 'International Tables Vol C Tables 4.2.6.8 and 6.1.1.4'
Ag Ag -0.8971 1.1015 'International Tables Vol C Tables 4.2.6.8 and 6.1.1.4'
Au Au -2.0133 8.8022 'International Tables Vol C Tables 4.2.6.8 and 6.1.1.4'

loop_
_geom_angle_atom_site_label_1
_geom_angle_atom_site_label_2
_geom_angle_atom_site_label_3
_geom_angle
_geom_angle_site_symmetry_1
C11 Au1 C1 174.03(19) .
C11 Au1 Ag2 120.88(13) .
C1 Au1 Ag2 57.39(13) .
C11 Au1 Au2 89.03(13) .
C1 Au1 Au2 89.85(13) .
Ag2 Au1 Au2 139.190(19) .
C11 Au1 Ag1 53.95(13) .
C1 Au1 Ag1 129.96(13) .
Ag2 Au1 Ag1 88.14(3) .
Au2 Au1 Ag1 132.58(2) .
P2 Au2 P3 161.04(4) .
P2 Au2 Au1 95.92(4) .
P3 Au2 Au1 100.02(4) .
C11 Ag1 P6 120.31(12) .
C11 Ag1 P1 114.11(11) .
P6 Ag1 P1 124.85(5) .
C11 Ag1 Au1 42.34(12) .
P6 Ag1 Au1 131.86(3) .
P1 Ag1 Au1 94.64(4) .
P5 Ag2 C1 124.42(12) .
P5 Ag2 P4 122.83(5) .
C1 Ag2 P4 104.72(12) .
P5 Ag2 Au1 138.12(3) .
C1 Ag2 Au1 43.92(12) .
P4 Ag2 Au1 96.89(4) .
O13 Cl1 O12 109.7(3) .
O13 Cl1 O14 109.7(3) .
O12 Cl1 O14 109.4(3) .
O13 Cl1 O11 109.9(3) .
O12 Cl1 O11 109.9(3) .
O14 Cl1 O11 108.1(3) .
O24 Cl2 O22 99.2(7) .
O24 Cl2 O23 110.0(6) .
O22 Cl2 O23 107.6(8) .
O24 Cl2 O21 132.6(5) .
O22 Cl2 O21 122.6(7) .
O23 Cl2 O21 79.7(6) .
O31 Cl3 O32 118.9(10) .
O31 Cl3 O34 111.6(11) .
O32 Cl3 O34 110.5(10) .
O31 Cl3 O33 99.7(8) .
O32 Cl3 O33 109.4(8) .
O34 Cl3 O33 105.4(10) .
C111 P1 C101 105.5(2) .
C111 P1 C31 104.7(2) .
C101 P1 C31 103.5(3) .
C111 P1 Ag1 115.66(16) .
C101 P1 Ag1 111.35(18) .
C31 P1 Ag1 114.94(16) .
C211 P2 C201 108.9(2) .
C211 P2 C35 106.3(2) .
C201 P2 C35 104.7(2) .
C211 P2 Au2 113.54(16) .
C201 P2 Au2 106.22(17) .
C35 P2 Au2 116.71(15) .
C311 P3 C301 109.0(2) .
C311 P3 C41 106.2(2) .
C301 P3 C41 104.8(2) .
C311 P3 Au2 113.32(17) .
C301 P3 Au2 107.14(18) .
C41 P3 Au2 115.88(14) .
C401 P4 C45 105.8(2) .
C401 P4 C411 104.2(2) .
C45 P4 C411 106.3(2) .
C401 P4 Ag2 117.75(19) .
C45 P4 Ag2 117.37(15) .
C411 P4 Ag2 104.08(15) .
C501 P5 C511 107.7(2) .
C501 P5 C51 106.0(2) .
C511 P5 C51 105.6(2) .
C501 P5 Ag2 111.52(15) .
C511 P5 Ag2 119.86(16) .
C51 P5 Ag2 105.15(16) .
C601 P6 C611 104.8(2) .
C601 P6 C55 106.7(2) .
C611 P6 C55 102.8(2) .
C601 P6 Ag1 115.54(16) .
C611 P6 Ag1 120.69(17) .
C55 P6 Ag1 104.88(16) .
C9 O2 C10 115.9(4) .
C19 O4 C20 116.4(4) .
C07 O51 C06 116.5(6) .
C03 O61 C03 180.0(11) 2_457
C31 N1 C35 117.3(4) .
C41 N2 C45 117.9(4) .
C51 N3 C55 118.7(4) .
C2 C1 Au1 167.5(4) .
C2 C1 Ag2 101.3(3) .
Au1 C1 Ag2 78.69(16) .
Cl01 C01 Cl02 112.0(5) .
Cl01 C01 H01A 109.2 .
Cl02 C01 H01A 109.2 .
Cl01 C01 H01B 109.2 .
Cl02 C01 H01B 109.2 .
H01A C01 H01B 107.9 .
C1 C2 C3 173.0(5) .
C4 C3 C8 118.6(5) .
C4 C3 C2 119.6(4) .
C8 C3 C2 121.7(4) .
C04 C03 O61 159(4) .
C5 C4 C3 121.2(4) .
C5 C4 H4A 119.4 .
C3 C4 H4A 119.4 .
C03 C04 H04A 109.5 .
C03 C04 H04B 109.5 .
H04A C04 H04B 109.5 .
C03 C04 H04C 109.5 .
H04A C04 H04C 109.5 .
H04B C04 H04C 109.5 .
C4 C5 C6 119.6(4) .
C4 C5 H5A 120.2 .
C6 C5 H5A 120.2 .
C06 C05 H05A 109.5 .
C06 C05 H05B 109.5 .
H05A C05 H05B 109.5 .
C06 C05 H05C 109.5 .
H05A C05 H05C 109.5 .
H05B C05 H05C 109.5 .
C5 C6 C7 119.8(5) .
C5 C6 C9 121.2(4) .
C7 C6 C9 118.8(4) .
O51 C06 C05 111.0(7) .
O51 C06 H06A 109.4 .
C05 C06 H06A 109.4 .
O51 C06 H06B 109.4 .
C05 C06 H06B 109.4 .
H06A C06 H06B 108.0 .
C8 C7 C6 120.6(5) .
C8 C7 H7A 119.7 .
C6 C7 H7A 119.7 .
O51 C07 C08 113.6(7) .
O51 C07 H07A 108.9 .
C08 C07 H07A 108.9 .
O51 C07 H07B 108.9 .
C08 C07 H07B 108.9 .
H07A C07 H07B 107.7 .
C7 C8 C3 120.2(5) .
C7 C8 H8A 119.9 .
C3 C8 H8A 119.9 .
C07 C08 H08A 109.5 .
C07 C08 H08B 109.5 .
H08A C08 H08B 109.5 .
C07 C08 H08C 109.5 .
H08A C08 H08C 109.5 .
H08B C08 H08C 109.5 .
O1 C9 O2 123.4(5) .
O1 C9 C6 124.6(5) .
O2 C9 C6 112.0(4) .
O2 C10 H10A 109.5 .
O2 C10 H10B 109.5 .
H10A C10 H10B 109.5 .
O2 C10 H10C 109.5 .
H10A C10 H10C 109.5 .
H10B C10 H10C 109.5 .
C12 C11 Au1 175.5(4) .
C12 C11 Ag1 99.9(3) .
Au1 C11 Ag1 83.71(16) .
C11 C12 C13 176.2(5) .
C18 C13 C14 119.1(4) .
C18 C13 C12 119.8(5) .
C14 C13 C12 121.1(4) .
C15 C14 C13 120.1(4) .
C15 C14 H14B 119.9 .
C13 C14 H14B 119.9 .
C14 C15 C16 120.6(5) .
C14 C15 H15A 119.7 .
C16 C15 H15A 119.7 .
C15 C16 C17 119.5(4) .
C15 C16 C19 118.8(4) .
C17 C16 C19 121.7(4) .
C18 C17 C16 120.4(5) .
C18 C17 H17A 119.8 .
C16 C17 H17A 119.8 .
C17 C18 C13 120.3(5) .
C17 C18 H18A 119.8 .
C13 C18 H18A 119.8 .
O3 C19 O4 123.9(5) .
O3 C19 C16 124.0(5) .
O4 C19 C16 112.1(4) .
O4 C20 H20A 109.5 .
O4 C20 H20B 109.5 .
H20A C20 H20B 109.5 .
O4 C20 H20C 109.5 .
H20A C20 H20C 109.5 .
H20B C20 H20C 109.5 .
N1 C31 C32 122.7(5) .
N1 C31 P1 112.9(3) .
C32 C31 P1 124.3(4) .
C33 C32 C31 118.5(5) .
C33 C32 H32B 120.7 .
C31 C32 H32B 120.7 .
C34 C33 C32 119.4(5) .
C34 C33 H33B 120.3 .
C32 C33 H33B 120.3 .
C33 C34 C35 118.5(5) .
C33 C34 H34A 120.8 .
C35 C34 H34A 120.8 .
N1 C35 C34 123.6(4) .
N1 C35 P2 113.1(3) .
C34 C35 P2 123.2(4) .
N2 C41 C42 123.8(4) .
N2 C41 P3 112.0(3) .
C42 C41 P3 124.2(4) .
C41 C42 C43 117.8(4) .
C41 C42 H42A 121.1 .
C43 C42 H42A 121.1 .
C44 C43 C42 119.4(5) .
C44 C43 H43A 120.3 .
C42 C43 H43A 120.3 .
C43 C44 C45 118.8(5) .
C43 C44 H44A 120.6 .
C45 C44 H44A 120.6 .
N2 C45 C44 122.3(4) .
N2 C45 P4 113.0(3) .
C44 C45 P4 124.5(4) .
N3 C51 C52 122.4(5) .
N3 C51 P5 111.6(3) .
C52 C51 P5 125.9(4) .
C53 C52 C51 118.6(5) .
C53 C52 H52A 120.7 .
C51 C52 H52A 120.7 .
C52 C53 C54 119.6(5) .
C52 C53 H53A 120.2 .
C54 C53 H53A 120.2 .
C55 C54 C53 118.0(5) .
C55 C54 H54A 121.0 .
C53 C54 H54A 121.0 .
N3 C55 C54 122.7(5) .
N3 C55 P6 110.5(3) .
C54 C55 P6 126.8(4) .
C102 C101 C106 120.3(6) .
C102 C101 P1 117.2(5) .
C106 C101 P1 122.4(5) .
C101 C102 C103 119.5(8) .
C101 C102 H10D 120.3 .
C103 C102 H10D 120.3 .
C104 C103 C102 119.5(8) .
C104 C103 H10E 120.2 .
C102 C103 H10E 120.2 .
C103 C104 C105 121.3(6) .
C103 C104 H10F 119.3 .
C105 C104 H10F 119.3 .
C104 C105 C106 119.6(7) .
C104 C105 H10G 120.2 .
C106 C105 H10G 120.2 .
C105 C106 C101 119.8(7) .
C105 C106 H10H 120.1 .
C101 C106 H10H 120.1 .
C116 C111 C112 119.5(5) .
C116 C111 P1 117.8(4) .
C112 C111 P1 122.7(4) .
C113 C112 C111 119.8(5) .
C113 C112 H11C 120.1 .
C111 C112 H11C 120.1 .
C114 C113 C112 120.2(5) .
C114 C113 H11D 119.9 .
C112 C113 H11D 119.9 .
C113 C114 C115 119.8(5) .
C113 C114 H11E 120.1 .
C115 C114 H11E 120.1 .
C116 C115 C114 120.0(5) .
C116 C115 H11F 120.0 .
C114 C115 H11F 120.0 .
C115 C116 C111 120.4(5) .
C115 C116 H11G 119.8 .
C111 C116 H11G 119.8 .
C202 C201 C206 119.6(5) .
C202 C201 P2 122.9(4) .
C206 C201 P2 117.5(4) .
C201 C202 C203 119.1(5) .
C201 C202 H20D 120.5 .
C203 C202 H20D 120.5 .
C204 C203 C202 121.2(5) .
C204 C203 H20E 119.4 .
C202 C203 H20E 119.4 .
C203 C204 C205 119.9(5) .
C203 C204 H20F 120.0 .
C205 C204 H20F 120.0 .
C204 C205 C206 119.7(6) .
C204 C205 H20G 120.2 .
C206 C205 H20G 120.2 .
C205 C206 C201 120.5(5) .
C205 C206 H20H 119.7 .
C201 C206 H20H 119.7 .
C216 C211 C212 119.9(5) .
C216 C211 P2 119.8(4) .
C212 C211 P2 120.3(4) .
C213 C212 C211 119.1(5) .
C213 C212 H21B 120.5 .
C211 C212 H21B 120.5 .
C214 C213 C212 121.0(5) .
C214 C213 H21C 119.5 .
C212 C213 H21C 119.5 .
C215 C214 C213 120.2(5) .
C215 C214 H21D 119.9 .
C213 C214 H21D 119.9 .
C214 C215 C216 119.3(5) .
C214 C215 H21E 120.3 .
C216 C215 H21E 120.3 .
C211 C216 C215 120.5(5) .
C211 C216 H21F 119.7 .
C215 C216 H21F 119.7 .
C306 C301 C302 119.7(5) .
C306 C301 P3 119.3(4) .
C302 C301 P3 121.0(4) .
C303 C302 C301 119.4(6) .
C303 C302 H30A 120.3 .
C301 C302 H30A 120.3 .
C304 C303 C302 120.3(6) .
C304 C303 H30B 119.9 .
C302 C303 H30B 119.9 .
C305 C304 C303 120.4(6) .
C305 C304 H30C 119.8 .
C303 C304 H30C 119.8 .
C304 C305 C306 120.0(6) .
C304 C305 H30D 120.0 .
C306 C305 H30D 120.0 .
C301 C306 C305 120.2(5) .
C301 C306 H30E 119.9 .
C305 C306 H30E 119.9 .
C312 C311 C316 119.3(5) .
C312 C311 P3 122.7(4) .
C316 C311 P3 118.1(4) .
C311 C312 C313 119.8(6) .
C311 C312 H31B 120.1 .
C313 C312 H31B 120.1 .
C314 C313 C312 121.1(6) .
C314 C313 H31C 119.4 .
C312 C313 H31C 119.4 .
C315 C314 C313 119.4(5) .
C315 C314 H31D 120.3 .
C313 C314 H31D 120.3 .
C314 C315 C316 120.4(6) .
C314 C315 H31E 119.8 .
C316 C315 H31E 119.8 .
C315 C316 C311 120.1(5) .
C315 C316 H31F 120.0 .
C311 C316 H31F 120.0 .
C406 C401 C402 119.4(6) .
C406 C401 P4 118.6(5) .
C402 C401 P4 121.7(5) .
C403 C402 C401 120.6(9) .
C403 C402 H40A 119.7 .
C401 C402 H40A 119.7 .
C404 C403 C402 119.9(10) .
C404 C403 H40B 120.1 .
C402 C403 H40B 120.1 .
C403 C404 C405 121.0(7) .
C403 C404 H40C 119.5 .
C405 C404 H40C 119.5 .
C404 C405 C406 119.9(9) .
C404 C405 H40D 120.0 .
C406 C405 H40D 120.0 .
C401 C406 C405 119.1(9) .
C401 C406 H40E 120.5 .
C405 C406 H40E 120.5 .
C416 C411 C412 118.4(5) .
C416 C411 P4 125.4(4) .
C412 C411 P4 116.2(4) .
C413 C412 C411 120.8(5) .
C413 C412 H41A 119.6 .
C411 C412 H41A 119.6 .
C414 C413 C412 119.9(5) .
C414 C413 H41B 120.1 .
C412 C413 H41B 120.1 .
C415 C414 C413 119.6(5) .
C415 C414 H41C 120.2 .
C413 C414 H41C 120.2 .
C414 C415 C416 120.8(5) .
C414 C415 H41D 119.6 .
C416 C415 H41D 119.6 .
C411 C416 C415 120.5(5) .
C411 C416 H41E 119.8 .
C415 C416 H41E 119.8 .
C502 C501 C506 118.4(5) .
C502 C501 P5 120.5(4) .
C506 C501 P5 119.7(4) .
C501 C502 C503 120.6(6) .
C501 C502 H50A 119.7 .
C503 C502 H50A 119.7 .
C504 C503 C502 120.7(6) .
C504 C503 H50B 119.7 .
C502 C503 H50B 119.7 .
C503 C504 C505 119.5(5) .
C503 C504 H50C 120.2 .
C505 C504 H50C 120.2 .
C504 C505 C506 120.4(5) .
C504 C505 H50D 119.8 .
C506 C505 H50D 119.8 .
C501 C506 C505 120.4(5) .
C501 C506 H50E 119.8 .
C505 C506 H50E 119.8 .
C516 C511 C512 119.8(5) .
C516 C511 P5 123.3(4) .
C512 C511 P5 116.8(4) .
C513 C512 C511 119.8(5) .
C513 C512 H51A 120.1 .
C511 C512 H51A 120.1 .
C514 C513 C512 120.0(5) .
C514 C513 H51B 120.0 .
C512 C513 H51B 120.0 .
C515 C514 C513 120.3(5) .
C515 C514 H51C 119.8 .
C513 C514 H51C 119.8 .
C514 C515 C516 120.4(5) .
C514 C515 H51D 119.8 .
C516 C515 H51D 119.8 .
C511 C516 C515 119.7(5) .
C511 C516 H51E 120.2 .
C515 C516 H51E 120.2 .
C606 C601 C602 118.9(5) .
C606 C601 P6 119.5(4) .
C602 C601 P6 121.1(4) .
C603 C602 C601 121.2(6) .
C603 C602 H60A 119.4 .
C601 C602 H60A 119.4 .
C604 C603 C602 119.8(6) .
C604 C603 H60B 120.1 .
C602 C603 H60B 120.1 .
C605 C604 C603 119.6(6) .
C605 C604 H60C 120.2 .
C603 C604 H60C 120.2 .
C604 C605 C606 121.1(6) .
C604 C605 H60D 119.4 .
C606 C605 H60D 119.4 .
C601 C606 C605 119.3(5) .
C601 C606 H60E 120.3 .
C605 C606 H60E 120.3 .
C616 C611 C612 119.5(5) .
C616 C611 P6 119.4(4) .
C612 C611 P6 121.0(4) .
C613 C612 C611 120.2(6) .
C613 C612 H61A 119.9 .
C611 C612 H61A 119.9 .
C614 C613 C612 120.1(6) .
C614 C613 H61B 120.0 .
C612 C613 H61B 120.0 .
C615 C614 C613 120.0(6) .
C615 C614 H61C 120.0 .
C613 C614 H61C 120.0 .
C614 C615 C616 120.3(6) .
C614 C615 H61D 119.8 .
C616 C615 H61D 119.8 .
C611 C616 C615 119.9(5) .
C611 C616 H61E 120.0 .
C615 C616 H61E 120.0 .

loop_
_geom_bond_atom_site_label_1
_geom_bond_atom_site_label_2
_geom_bond_distance
_geom_bond_site_symmetry_2
Au1 C11 1.987(5) .
Au1 C1 2.001(5) .
Au1 Ag2 2.8290(10) .
Au1 Au2 2.8825(8) .
Au1 Ag1 2.9326(9) .
Au2 P2 2.3019(14) .
Au2 P3 2.3028(14) .
Ag1 C11 2.385(4) .
Ag1 P6 2.4384(13) .
Ag1 P1 2.4582(14) .
Ag2 P5 2.4060(12) .
Ag2 C1 2.430(4) .
Ag2 P4 2.4464(14) .
Cl1 O13 1.431(5) .
Cl1 O12 1.432(4) .
Cl1 O14 1.432(4) .
Cl1 O11 1.442(4) .
Cl01 C01 1.709(8) .
Cl02 C01 1.755(8) .
Cl2 O24 1.405(6) .
Cl2 O22 1.424(8) .
Cl2 O23 1.427(8) .
Cl2 O21 1.620(7) .
Cl3 O31 1.376(9) .
Cl3 O32 1.422(8) .
Cl3 O34 1.434(9) .
Cl3 O33 1.439(7) .
P1 C111 1.817(5) .
P1 C101 1.819(5) .
P1 C31 1.821(5) .
P2 C211 1.798(5) .
P2 C201 1.810(5) .
P2 C35 1.825(5) .
P3 C311 1.804(5) .
P3 C301 1.815(5) .
P3 C41 1.826(5) .
P4 C401 1.808(5) .
P4 C45 1.821(5) .
P4 C411 1.822(5) .
P5 C501 1.816(5) .
P5 C511 1.818(5) .
P5 C51 1.834(5) .
P6 C601 1.813(5) .
P6 C611 1.821(5) .
P6 C55 1.836(5) .
O1 C9 1.206(6) .
O2 C9 1.329(6) .
O2 C10 1.447(6) .
O3 C19 1.204(6) .
O4 C19 1.340(6) .
O4 C20 1.444(6) .
O51 C07 1.367(10) .
O51 C06 1.425(9) .
O61 C03 1.27(2) 2_457
O61 C03 1.27(2) .
N1 C31 1.339(6) .
N1 C35 1.352(6) .
N2 C41 1.339(6) .
N2 C45 1.347(6) .
N3 C51 1.335(6) .
N3 C55 1.343(6) .
C1 C2 1.213(7) .
C01 H01A 0.9900 .
C01 H01B 0.9900 .
C2 C3 1.430(7) .
C3 C4 1.396(7) .
C3 C8 1.407(7) .
C03 C04 1.03(2) .
C4 C5 1.384(7) .
C4 H4A 0.9500 .
C04 H04A 0.9800 .
C04 H04B 0.9800 .
C04 H04C 0.9800 .
C5 C6 1.392(6) .
C5 H5A 0.9500 .
C05 C06 1.484(12) .
C05 H05A 0.9800 .
C05 H05B 0.9800 .
C05 H05C 0.9800 .
C6 C7 1.395(7) .
C6 C9 1.484(7) .
C06 H06A 0.9900 .
C06 H06B 0.9900 .
C7 C8 1.377(8) .
C7 H7A 0.9500 .
C07 C08 1.459(11) .
C07 H07A 0.9900 .
C07 H07B 0.9900 .
C8 H8A 0.9500 .
C08 H08A 0.9800 .
C08 H08B 0.9800 .
C08 H08C 0.9800 .
C10 H10A 0.9800 .
C10 H10B 0.9800 .
C10 H10C 0.9800 .
C11 C12 1.216(7) .
C12 C13 1.439(7) .
C13 C18 1.399(7) .
C13 C14 1.401(7) .
C14 C15 1.383(7) .
C14 H14B 0.9500 .
C15 C16 1.386(7) .
C15 H15A 0.9500 .
C16 C17 1.395(7) .
C16 C19 1.485(7) .
C17 C18 1.379(7) .
C17 H17A 0.9500 .
C18 H18A 0.9500 .
C20 H20A 0.9800 .
C20 H20B 0.9800 .
C20 H20C 0.9800 .
C31 C32 1.404(7) .
C32 C33 1.384(8) .
C32 H32B 0.9500 .
C33 C34 1.379(8) .
C33 H33B 0.9500 .
C34 C35 1.383(7) .
C34 H34A 0.9500 .
C41 C42 1.382(7) .
C42 C43 1.388(7) .
C42 H42A 0.9500 .
C43 C44 1.387(7) .
C43 H43A 0.9500 .
C44 C45 1.388(7) .
C44 H44A 0.9500 .
C51 C52 1.395(7) .
C52 C53 1.379(9) .
C52 H52A 0.9500 .
C53 C54 1.393(8) .
C53 H53A 0.9500 .
C54 C55 1.389(7) .
C54 H54A 0.9500 .
C101 C102 1.358(10) .
C101 C106 1.412(9) .
C102 C103 1.435(10) .
C102 H10D 0.9500 .
C103 C104 1.361(13) .
C103 H10E 0.9500 .
C104 C105 1.383(12) .
C104 H10F 0.9500 .
C105 C106 1.389(9) .
C105 H10G 0.9500 .
C106 H10H 0.9500 .
C111 C116 1.390(7) .
C111 C112 1.395(7) .
C112 C113 1.387(8) .
C112 H11C 0.9500 .
C113 C114 1.381(9) .
C113 H11D 0.9500 .
C114 C115 1.396(9) .
C114 H11E 0.9500 .
C115 C116 1.375(8) .
C115 H11F 0.9500 .
C116 H11G 0.9500 .
C201 C202 1.387(7) .
C201 C206 1.398(8) .
C202 C203 1.397(8) .
C202 H20D 0.9500 .
C203 C204 1.372(9) .
C203 H20E 0.9500 .
C204 C205 1.385(8) .
C204 H20F 0.9500 .
C205 C206 1.387(9) .
C205 H20G 0.9500 .
C206 H20H 0.9500 .
C211 C216 1.389(7) .
C211 C212 1.389(7) .
C212 C213 1.386(8) .
C212 H21B 0.9500 .
C213 C214 1.381(9) .
C213 H21C 0.9500 .
C214 C215 1.381(9) .
C214 H21D 0.9500 .
C215 C216 1.391(8) .
C215 H21E 0.9500 .
C216 H21F 0.9500 .
C301 C306 1.393(8) .
C301 C302 1.399(7) .
C302 C303 1.394(8) .
C302 H30A 0.9500 .
C303 C304 1.389(10) .
C303 H30B 0.9500 .
C304 C305 1.373(9) .
C304 H30C 0.9500 .
C305 C306 1.396(8) .
C305 H30D 0.9500 .
C306 H30E 0.9500 .
C311 C312 1.374(7) .
C311 C316 1.388(7) .
C312 C313 1.386(8) .
C312 H31B 0.9500 .
C313 C314 1.368(10) .
C313 H31C 0.9500 .
C314 C315 1.367(9) .
C314 H31D 0.9500 .
C315 C316 1.388(8) .
C315 H31E 0.9500 .
C316 H31F 0.9500 .
C401 C406 1.379(9) .
C401 C402 1.381(9) .
C402 C403 1.379(10) .
C402 H40A 0.9500 .
C403 C404 1.339(17) .
C403 H40B 0.9500 .
C404 C405 1.375(17) .
C404 H40C 0.9500 .
C405 C406 1.391(11) .
C405 H40D 0.9500 .
C406 H40E 0.9500 .
C411 C416 1.375(7) .
C411 C412 1.399(7) .
C412 C413 1.383(9) .
C412 H41A 0.9500 .
C413 C414 1.380(8) .
C413 H41B 0.9500 .
C414 C415 1.366(8) .
C414 H41C 0.9500 .
C415 C416 1.388(8) .
C415 H41D 0.9500 .
C416 H41E 0.9500 .
C501 C502 1.391(7) .
C501 C506 1.395(7) .
C502 C503 1.393(8) .
C502 H50A 0.9500 .
C503 C504 1.372(9) .
C503 H50B 0.9500 .
C504 C505 1.381(8) .
C504 H50C 0.9500 .
C505 C506 1.396(7) .
C505 H50D 0.9500 .
C506 H50E 0.9500 .
C511 C516 1.394(7) .
C511 C512 1.400(7) .
C512 C513 1.392(8) .
C512 H51A 0.9500 .
C513 C514 1.387(8) .
C513 H51B 0.9500 .
C514 C515 1.377(8) .
C514 H51C 0.9500 .
C515 C516 1.394(8) .
C515 H51D 0.9500 .
C516 H51E 0.9500 .
C601 C606 1.381(8) .
C601 C602 1.390(8) .
C602 C603 1.380(9) .
C602 H60A 0.9500 .
C603 C604 1.375(10) .
C603 H60B 0.9500 .
C604 C605 1.370(9) .
C604 H60C 0.9500 .
C605 C606 1.402(8) .
C605 H60D 0.9500 .
C606 H60E 0.9500 .
C611 C616 1.384(8) .
C611 C612 1.392(7) .
C612 C613 1.389(9) .
C612 H61A 0.9500 .
C613 C614 1.380(11) .
C613 H61B 0.9500 .
C614 C615 1.380(10) .
C614 H61C 0.9500 .
C615 C616 1.395(8) .
C615 H61D 0.9500 .
C616 H61E 0.9500 .

loop_
_platon_squeeze_void_nr
_platon_squeeze_void_average_x
_platon_squeeze_void_average_y
_platon_squeeze_void_average_z
_platon_squeeze_void_volume
_platon_squeeze_void_count_electrons
1 0.331 0.082 0.666 129.2 11.9
2 0.500 0.500 0.500 29.1 0.0
3 0.669 0.918 0.334 129.1 13.5
